data_2225337
loop_
_publ_author_name
'Yang, Huai-xia'
'Wang, Xia'
'Ding, Ya-nan'
'Meng, Xiang-ru'

_publ_section_title
;Bis{1-[(1<i>H</i>-benzimidazol-1-yl)methyl-\k<i>N</i>^3^]-1<i>H</i>-1,2,3,4-tetrazole}silver(I)
 nitrate
;
_journal_coeditor_code NG2735
_journal_issue 3
_journal_name_full 'Acta Crystallographica Section E'
_journal_page_first m340
_journal_paper_doi 10.1107/S1600536810006653
_journal_volume 66
_journal_year 2010
_chemical_formula_iupac '[Ag (C9 H8 N6)2] N O3'
_chemical_formula_moiety 'C18 H16 Ag N12 +, N O3 -'
_chemical_formula_sum 'C18 H16 Ag N13 O3'
_chemical_formula_weight 570.31
_chemical_name_systematic
;
Bis{1-[(1<i>H</i>-benzimidazol-1-yl)methyl-\k<i>N</i>^3^]-1<i>H</i>-1,2,3,4-\
tetrazole}silver(I) nitrate
;
_space_group_IT_number 14
_symmetry_cell_setting monoclinic
_symmetry_space_group_name_Hall '-P 2yn'
_symmetry_space_group_name_H-M 'P 1 21/n 1'
_atom_sites_solution_hydrogens geom
_atom_sites_solution_primary direct
_atom_sites_solution_secondary difmap
_audit_creation_method SHELXL-97
_cell_angle_alpha 90.00
_cell_angle_beta 94.80(3)
_cell_angle_gamma 90.00
_cell_formula_units_Z 4
_cell_length_a 11.125(2)
_cell_length_b 9.3276(19)
_cell_length_c 20.189(4)
_cell_measurement_reflns_used 6007
_cell_measurement_temperature 293(2)
_cell_measurement_theta_max 27.8684
_cell_measurement_theta_min 2.0219
_cell_volume 2087.7(7)
_computing_cell_refinement 'CrystalClear (Rigaku/MSC, 2006)'
_computing_data_collection 'CrystalClear (Rigaku/MSC, 2006)'
_computing_data_reduction 'CrystalClear (Rigaku/MSC, 2006)'
_computing_molecular_graphics 'SHELXTL (Sheldrick, 2008)'
_computing_publication_material 'SHELXTL (Sheldrick, 2008'
_computing_structure_refinement 'SHELXL97 (Sheldrick, 2008)'
_computing_structure_solution 'SHELXL97 (Sheldrick, 2008)'
_diffrn_ambient_temperature 293(2)
_diffrn_detector_area_resol_mean 28.5714
_diffrn_measured_fraction_theta_full 0.998
_diffrn_measured_fraction_theta_max 0.998
_diffrn_measurement_device_type 'Rigaku Saturn'
_diffrn_measurement_method \w
_diffrn_radiation_monochromator graphite
_diffrn_radiation_source 'fine-focus sealed tube'
_diffrn_radiation_type MoK\a
_diffrn_radiation_wavelength 0.71073
_diffrn_reflns_av_R_equivalents 0.0330
_diffrn_reflns_av_sigmaI/netI 0.0263
_diffrn_reflns_limit_h_max 14
_diffrn_reflns_limit_h_min -14
_diffrn_reflns_limit_k_max 12
_diffrn_reflns_limit_k_min -12
_diffrn_reflns_limit_l_max 26
_diffrn_reflns_limit_l_min -25
_diffrn_reflns_number 25286
_diffrn_reflns_theta_full 27.89
_diffrn_reflns_theta_max 27.89
_diffrn_reflns_theta_min 2.41
_exptl_absorpt_coefficient_mu 1.021
_exptl_absorpt_correction_T_max 0.8456
_exptl_absorpt_correction_T_min 0.8066
_exptl_absorpt_correction_type multi-scan
_exptl_absorpt_process_details '(CrystalClear; Rigaku/MSC, 2006)'
_exptl_crystal_colour colorless
_exptl_crystal_density_diffrn 1.815
_exptl_crystal_density_method 'not measured'
_exptl_crystal_description Prism
_exptl_crystal_F_000 1144
_exptl_crystal_size_max 0.22
_exptl_crystal_size_mid 0.18
_exptl_crystal_size_min 0.17
_refine_diff_density_max 0.583
_refine_diff_density_min -0.457
_refine_ls_extinction_method none
_refine_ls_goodness_of_fit_ref 1.034
_refine_ls_hydrogen_treatment constr
_refine_ls_matrix_type full
_refine_ls_number_parameters 316
_refine_ls_number_reflns 4974
_refine_ls_number_restraints 0
_refine_ls_restrained_S_all 1.034
_refine_ls_R_factor_all 0.0460
_refine_ls_R_factor_gt 0.0414
_refine_ls_shift/su_max 0.000
_refine_ls_shift/su_mean 0.000
_refine_ls_structure_factor_coef Fsqd
_refine_ls_weighting_details 'calc w=1/[\s^2^(Fo^2^)+(0.0560P)^2^+1.4891P] where P=(Fo^2^+2Fc^2^)/3'
_refine_ls_weighting_scheme calc
_refine_ls_wR_factor_gt 0.1021
_refine_ls_wR_factor_ref 0.1055
_reflns_number_gt 4605
_reflns_number_total 4974
_reflns_threshold_expression I>2sigma(I)
_cod_data_source_file ng2735.cif
_cod_data_source_block I
_cod_depositor_comments
;
The following automatic conversions were performed:
'_symmetry_cell_setting' value 'Monoclinic' changed to 'monoclinic'
according to '/home/saulius/struct/CIF-dictionaries/cif_core.dic'
dictionary named 'cif_core.dic' version 2.4.1 from
2010-06-29.

'_exptl_absorpt_correction_type' value 'Multi-scan' changed
to 'multi-scan' according to
'/home/saulius/struct/CIF-dictionaries/cif_core.dic' dictionary named
'cif_core.dic' version 2.4.1 from 2010-06-29.

Automatic conversion script
Id: cif_fix_enum 1527 2010-12-29 10:47:43Z saulius 

The following automatic conversions were performed:

'_symmetry_cell_setting' value 'Monoclinic' changed to 'monoclinic'
according to /home/saulius/struct/CIF-dictionaries/cif_core.dic
dictionary named 'cif_core.dic' version 2.4.1 from
2010-06-29.

'_exptl_absorpt_correction_type' value 'Multi-scan'
changed to 'multi-scan' according to
/home/saulius/struct/CIF-dictionaries/cif_core.dic dictionary named
'cif_core.dic' version 2.4.1 from 2010-06-29.

Automatic conversion script
Id: cif_fix_values 1715 2011-07-08 13:25:40Z adriana 
;
_cod_original_cell_volume 2087.6(7)
_cod_original_sg_symbol_H-M 'P 21/n'
_cod_database_code 2225337
_cod_database_fobs_code 2225337

loop_
_symmetry_equiv_pos_as_xyz
'x, y, z'
'-x+1/2, y+1/2, -z+1/2'
'-x, -y, -z'
'x-1/2, -y-1/2, z-1/2'

loop_
_atom_site_type_symbol
_atom_site_label
_atom_site_fract_x
_atom_site_fract_y
_atom_site_fract_z
_atom_site_U_iso_or_equiv
_atom_site_adp_type
_atom_site_calc_flag
_atom_site_refinement_flags
_atom_site_occupancy
_atom_site_disorder_assembly
_atom_site_disorder_group
Ag Ag1 0.43599(2) 0.61837(3) 0.079718(11) 0.04196(10) Uani d . 1 . .
N N1 0.59520(18) 0.7426(2) 0.08358(11) 0.0287(4) Uani d . 1 . .
N N2 0.7519(2) 0.8683(2) 0.12658(12) 0.0321(5) Uani d . 1 . .
H H2B 0.8090 0.8972 0.1548 0.039 Uiso calc R 1 . .
N N3 0.7700(2) 0.6972(2) 0.24677(11) 0.0300(5) Uani d . 1 . .
N N4 0.7703(2) 0.8136(3) 0.28571(13) 0.0447(6) Uani d . 1 . .
N N5 0.8649(3) 0.8034(3) 0.32741(13) 0.0505(7) Uani d . 1 . .
N N6 0.9263(2) 0.6814(3) 0.31659(13) 0.0452(6) Uani d . 1 . .
N N7 0.2869(2) 0.4769(2) 0.06530(11) 0.0320(5) Uani d . 1 . .
N N8 0.1619(2) 0.2970(2) 0.07878(11) 0.0330(5) Uani d . 1 . .
H H8C 0.1284 0.2262 0.0973 0.040 Uiso calc R 1 . .
N N9 0.2313(2) 0.3251(2) 0.22291(11) 0.0302(5) Uani d . 1 . .
N N10 0.1337(2) 0.4074(3) 0.22742(12) 0.0360(5) Uani d . 1 . .
N N11 0.0800(2) 0.3607(3) 0.27719(13) 0.0415(6) Uani d . 1 . .
N N12 0.1414(3) 0.2475(3) 0.30616(13) 0.0452(6) Uani d . 1 . .
N N13 0.0308(2) 0.0190(3) 0.17241(12) 0.0433(6) Uani d . 1 . .
C C1 0.6263(2) 0.8422(3) 0.03637(13) 0.0294(5) Uani d . 1 . .
C C2 0.5768(3) 0.8669(3) -0.02817(14) 0.0350(6) Uani d . 1 . .
H H2A 0.5120 0.8133 -0.0467 0.042 Uiso calc R 1 . .
C C3 0.6278(3) 0.9742(3) -0.06341(14) 0.0414(7) Uani d . 1 . .
H H3A 0.5972 0.9924 -0.1069 0.050 Uiso calc R 1 . .
C C4 0.7241(3) 1.0564(4) -0.03570(16) 0.0449(7) Uani d . 1 . .
H H4A 0.7550 1.1291 -0.0609 0.054 Uiso calc R 1 . .
C C5 0.7746(3) 1.0324(3) 0.02809(16) 0.0428(7) Uani d . 1 . .
H H5A 0.8390 1.0867 0.0466 0.051 Uiso calc R 1 . .
C C6 0.7239(2) 0.9228(3) 0.06337(13) 0.0306(5) Uani d . 1 . .
C C7 0.6732(2) 0.7616(3) 0.13568(13) 0.0286(5) Uani d . 1 . .
C C8 0.6710(3) 0.6705(3) 0.19633(14) 0.0362(6) Uani d . 1 . .
H H8A 0.5954 0.6864 0.2158 0.043 Uiso calc R 1 . .
H H8B 0.6734 0.5705 0.1832 0.043 Uiso calc R 1 . .
C C9 0.8655(3) 0.6184(3) 0.26680(15) 0.0373(6) Uani d . 1 . .
H H9A 0.8859 0.5315 0.2482 0.045 Uiso calc R 1 . .
C C10 0.2093(2) 0.4638(3) 0.00770(13) 0.0302(5) Uani d . 1 . .
C C11 0.2002(3) 0.5461(3) -0.04975(14) 0.0393(6) Uani d . 1 . .
H H11A 0.2533 0.6211 -0.0556 0.047 Uiso calc R 1 . .
C C12 0.1095(3) 0.5122(4) -0.09771(15) 0.0445(7) Uani d . 1 . .
H H12A 0.0993 0.5677 -0.1360 0.053 Uiso calc R 1 . .
C C13 0.0325(3) 0.3965(4) -0.09021(16) 0.0482(8) Uani d . 1 . .
H H13A -0.0260 0.3748 -0.1243 0.058 Uiso calc R 1 . .
C C14 0.0409(3) 0.3135(4) -0.03344(15) 0.0409(7) Uani d . 1 . .
H H14A -0.0109 0.2367 -0.0284 0.049 Uiso calc R 1 . .
C C15 0.1305(2) 0.3501(3) 0.01585(14) 0.0309(5) Uani d . 1 . .
C C16 0.2541(2) 0.3759(3) 0.10575(14) 0.0311(6) Uani d . 1 . .
C C17 0.3165(3) 0.3487(4) 0.17282(14) 0.0386(6) Uani d . 1 . .
H H17A 0.3679 0.2651 0.1707 0.046 Uiso calc R 1 . .
H H17B 0.3674 0.4301 0.1858 0.046 Uiso calc R 1 . .
C C18 0.2339(3) 0.2295(3) 0.27144(15) 0.0413(7) Uani d . 1 . .
H H18A 0.2930 0.1598 0.2796 0.050 Uiso calc R 1 . .
O O1 -0.0183(3) -0.0797(3) 0.19941(14) 0.0774(10) Uani d . 1 . .
O O2 0.1406(3) 0.0210(4) 0.16912(17) 0.0827(9) Uani d . 1 . .
O O3 -0.0271(4) 0.1221(4) 0.1498(2) 0.1045(14) Uani d . 1 . .

loop_
_atom_site_aniso_label
_atom_site_aniso_U_11
_atom_site_aniso_U_22
_atom_site_aniso_U_33
_atom_site_aniso_U_12
_atom_site_aniso_U_13
_atom_site_aniso_U_23
Ag1 0.03417(14) 0.04656(16) 0.04425(16) -0.01549(9) -0.00206(10) 0.00349(10)
N1 0.0227(10) 0.0308(11) 0.0324(11) -0.0037(8) 0.0008(8) 0.0011(9)
N2 0.0289(11) 0.0329(11) 0.0336(12) -0.0057(9) -0.0038(9) 0.0027(9)
N3 0.0313(11) 0.0287(11) 0.0296(11) 0.0018(9) -0.0009(9) 0.0013(9)
N4 0.0503(16) 0.0381(13) 0.0455(15) 0.0081(12) 0.0027(12) -0.0096(11)
N5 0.0604(18) 0.0486(16) 0.0410(15) -0.0031(13) -0.0035(13) -0.0090(12)
N6 0.0443(15) 0.0448(14) 0.0438(15) -0.0016(12) -0.0119(11) 0.0039(12)
N7 0.0299(11) 0.0349(12) 0.0313(12) -0.0058(9) 0.0034(9) -0.0035(9)
N8 0.0311(11) 0.0342(12) 0.0337(12) -0.0066(9) 0.0027(9) 0.0043(9)
N9 0.0305(11) 0.0312(11) 0.0286(11) 0.0035(9) 0.0022(9) 0.0027(9)
N10 0.0312(12) 0.0371(12) 0.0397(13) 0.0050(9) 0.0022(10) 0.0052(10)
N11 0.0413(14) 0.0438(14) 0.0401(14) 0.0019(11) 0.0078(11) -0.0003(11)
N12 0.0519(16) 0.0451(15) 0.0398(14) 0.0022(12) 0.0106(12) 0.0096(11)
N13 0.0479(16) 0.0464(15) 0.0344(13) -0.0141(12) -0.0037(11) 0.0009(11)
C1 0.0243(12) 0.0310(12) 0.0334(14) 0.0011(10) 0.0053(10) -0.0006(10)
C2 0.0333(14) 0.0418(15) 0.0295(14) 0.0011(11) -0.0003(11) -0.0023(11)
C3 0.0475(17) 0.0470(17) 0.0297(14) 0.0088(14) 0.0039(12) 0.0040(12)
C4 0.0507(19) 0.0415(16) 0.0437(17) -0.0041(14) 0.0108(14) 0.0093(14)
C5 0.0428(17) 0.0389(15) 0.0462(17) -0.0119(13) 0.0007(13) 0.0035(13)
C6 0.0296(13) 0.0317(13) 0.0305(13) -0.0008(10) 0.0023(10) 0.0009(11)
C7 0.0226(11) 0.0294(12) 0.0336(13) -0.0001(9) 0.0010(10) 0.0002(10)
C8 0.0310(14) 0.0381(14) 0.0384(15) -0.0054(11) -0.0034(11) 0.0081(12)
C9 0.0366(15) 0.0328(14) 0.0413(16) 0.0049(11) -0.0046(12) -0.0004(11)
C10 0.0268(12) 0.0335(13) 0.0310(13) -0.0006(10) 0.0058(10) -0.0049(11)
C11 0.0459(17) 0.0396(15) 0.0342(15) 0.0011(13) 0.0129(12) 0.0037(12)
C12 0.0477(18) 0.0555(19) 0.0308(15) 0.0114(15) 0.0052(13) 0.0029(13)
C13 0.0405(17) 0.069(2) 0.0337(16) 0.0098(15) -0.0039(13) -0.0109(15)
C14 0.0309(14) 0.0471(17) 0.0442(17) -0.0037(12) 0.0003(12) -0.0071(14)
C15 0.0266(13) 0.0347(13) 0.0315(14) -0.0007(10) 0.0044(10) -0.0033(11)
C16 0.0266(13) 0.0361(14) 0.0310(14) -0.0037(10) 0.0049(10) -0.0023(11)
C17 0.0296(14) 0.0495(17) 0.0365(15) -0.0010(12) 0.0016(11) 0.0034(13)
C18 0.0450(17) 0.0364(15) 0.0422(17) 0.0068(12) 0.0012(13) 0.0095(13)
O1 0.0706(18) 0.092(2) 0.0654(17) -0.0480(17) -0.0162(14) 0.0345(16)
O2 0.0586(18) 0.090(2) 0.103(2) -0.0185(16) 0.0260(17) -0.0062(19)
O3 0.112(3) 0.073(2) 0.120(3) 0.0034(19) -0.046(3) 0.024(2)

loop_
_atom_type_symbol
_atom_type_description
_atom_type_scat_dispersion_real
_atom_type_scat_dispersion_imag
_atom_type_scat_source
C C 0.0033 0.0016 'International Tables Vol C Tables 4.2.6.8 and 6.1.1.4'
H H 0.0000 0.0000 'International Tables Vol C Tables 4.2.6.8 and 6.1.1.4'
N N 0.0061 0.0033 'International Tables Vol C Tables 4.2.6.8 and 6.1.1.4'
O O 0.0106 0.0060 'International Tables Vol C Tables 4.2.6.8 and 6.1.1.4'
Ag Ag -0.8971 1.1015 'International Tables Vol C Tables 4.2.6.8 and 6.1.1.4'

loop_
_geom_angle_atom_site_label_1
_geom_angle_atom_site_label_2
_geom_angle_atom_site_label_3
_geom_angle_site_symmetry_1
_geom_angle_site_symmetry_3
_geom_angle
_geom_angle_publ_flag
N1 Ag1 N7 . . 171.97(8) ?
C7 N1 C1 . . 105.7(2) ?
C7 N1 Ag1 . . 126.67(18) ?
C1 N1 Ag1 . . 126.51(17) ?
C7 N2 C6 . . 107.3(2) ?
C7 N2 H2B . . 126.3 ?
C6 N2 H2B . . 126.3 ?
C9 N3 N4 . . 107.9(2) ?
C9 N3 C8 . . 131.1(2) ?
N4 N3 C8 . . 120.9(2) ?
N5 N4 N3 . . 106.5(2) ?
N4 N5 N6 . . 110.5(2) ?
C9 N6 N5 . . 105.5(2) ?
C16 N7 C10 . . 105.7(2) ?
C16 N7 Ag1 . . 127.84(19) ?
C10 N7 Ag1 . . 126.27(18) ?
C16 N8 C15 . . 107.6(2) ?
C16 N8 H8C . . 126.2 ?
C15 N8 H8C . . 126.2 ?
C18 N9 N10 . . 107.7(2) ?
C18 N9 C17 . . 129.7(2) ?
N10 N9 C17 . . 122.5(2) ?
N11 N10 N9 . . 106.9(2) ?
N10 N11 N12 . . 110.4(2) ?
C18 N12 N11 . . 105.0(2) ?
O1 N13 O3 . . 121.2(4) ?
O1 N13 O2 . . 121.2(3) ?
O3 N13 O2 . . 117.5(3) ?
C2 C1 C6 . . 120.8(3) ?
C2 C1 N1 . . 130.5(2) ?
C6 C1 N1 . . 108.8(2) ?
C3 C2 C1 . . 117.2(3) ?
C3 C2 H2A . . 121.4 ?
C1 C2 H2A . . 121.4 ?
C2 C3 C4 . . 121.8(3) ?
C2 C3 H3A . . 119.1 ?
C4 C3 H3A . . 119.1 ?
C5 C4 C3 . . 121.6(3) ?
C5 C4 H4A . . 119.2 ?
C3 C4 H4A . . 119.2 ?
C4 C5 C6 . . 116.5(3) ?
C4 C5 H5A . . 121.7 ?
C6 C5 H5A . . 121.7 ?
N2 C6 C5 . . 132.2(3) ?
N2 C6 C1 . . 105.7(2) ?
C5 C6 C1 . . 122.1(3) ?
N1 C7 N2 . . 112.5(2) ?
N1 C7 C8 . . 121.5(2) ?
N2 C7 C8 . . 126.0(2) ?
N3 C8 C7 . . 114.4(2) ?
N3 C8 H8A . . 108.7 ?
C7 C8 H8A . . 108.7 ?
N3 C8 H8B . . 108.7 ?
C7 C8 H8B . . 108.7 ?
H8A C8 H8B . . 107.6 ?
N6 C9 N3 . . 109.6(3) ?
N6 C9 H9A . . 125.2 ?
N3 C9 H9A . . 125.2 ?
C11 C10 N7 . . 130.2(3) ?
C11 C10 C15 . . 121.1(3) ?
N7 C10 C15 . . 108.6(2) ?
C12 C11 C10 . . 117.4(3) ?
C12 C11 H11A . . 121.3 ?
C10 C11 H11A . . 121.3 ?
C11 C12 C13 . . 121.5(3) ?
C11 C12 H12A . . 119.2 ?
C13 C12 H12A . . 119.2 ?
C14 C13 C12 . . 121.7(3) ?
C14 C13 H13A . . 119.2 ?
C12 C13 H13A . . 119.2 ?
C13 C14 C15 . . 116.8(3) ?
C13 C14 H14A . . 121.6 ?
C15 C14 H14A . . 121.6 ?
N8 C15 C14 . . 133.0(3) ?
N8 C15 C10 . . 105.5(2) ?
C14 C15 C10 . . 121.5(3) ?
N7 C16 N8 . . 112.5(2) ?
N7 C16 C17 . . 123.6(2) ?
N8 C16 C17 . . 123.9(2) ?
N9 C17 C16 . . 112.0(2) ?
N9 C17 H17A . . 109.2 ?
C16 C17 H17A . . 109.2 ?
N9 C17 H17B . . 109.2 ?
C16 C17 H17B . . 109.2 ?
H17A C17 H17B . . 107.9 ?
N12 C18 N9 . . 110.0(3) ?
N12 C18 H18A . . 125.0 ?
N9 C18 H18A . . 125.0 ?

loop_
_geom_bond_atom_site_label_1
_geom_bond_atom_site_label_2
_geom_bond_site_symmetry_2
_geom_bond_distance
_geom_bond_publ_flag
Ag1 N1 . 2.112(2) ?
Ag1 N7 . 2.121(2) ?
N1 C7 . 1.318(3) ?
N1 C1 . 1.395(3) ?
N2 C7 . 1.348(3) ?
N2 C6 . 1.385(4) ?
N2 H2B . 0.8600 ?
N3 C9 . 1.327(4) ?
N3 N4 . 1.340(3) ?
N3 C8 . 1.457(3) ?
N4 N5 . 1.295(4) ?
N5 N6 . 1.354(4) ?
N6 C9 . 1.304(4) ?
N7 C16 . 1.318(3) ?
N7 C10 . 1.394(3) ?
N8 C16 . 1.340(3) ?
N8 C15 . 1.381(3) ?
N8 H8C . 0.8600 ?
N9 C18 . 1.323(3) ?
N9 N10 . 1.339(3) ?
N9 C17 . 1.459(4) ?
N10 N11 . 1.287(4) ?
N11 N12 . 1.363(4) ?
N12 C18 . 1.304(4) ?
N13 O1 . 1.222(3) ?
N13 O3 . 1.224(4) ?
N13 O2 . 1.229(4) ?
C1 C2 . 1.391(4) ?
C1 C6 . 1.393(4) ?
C2 C3 . 1.377(4) ?
C2 H2A . 0.9300 ?
C3 C4 . 1.396(5) ?
C3 H3A . 0.9300 ?
C4 C5 . 1.379(4) ?
C4 H4A . 0.9300 ?
C5 C6 . 1.392(4) ?
C5 H5A . 0.9300 ?
C7 C8 . 1.492(4) ?
C8 H8A . 0.9700 ?
C8 H8B . 0.9700 ?
C9 H9A . 0.9300 ?
C10 C11 . 1.387(4) ?
C10 C15 . 1.395(4) ?
C11 C12 . 1.375(4) ?
C11 H11A . 0.9300 ?
C12 C13 . 1.394(5) ?
C12 H12A . 0.9300 ?
C13 C14 . 1.380(5) ?
C13 H13A . 0.9300 ?
C14 C15 . 1.391(4) ?
C14 H14A . 0.9300 ?
C16 C17 . 1.491(4) ?
C17 H17A . 0.9700 ?
C17 H17B . 0.9700 ?
C18 H18A . 0.9300 ?

loop_
_geom_hbond_atom_site_label_D
_geom_hbond_atom_site_label_H
_geom_hbond_atom_site_label_A
_geom_hbond_site_symmetry_A
_geom_hbond_distance_DH
_geom_hbond_distance_HA
_geom_hbond_distance_DA
_geom_hbond_angle_DHA
_geom_hbond_publ_flag
N8 H8C O3 . 0.86 2.32 3.105(5) 153 yes
N8 H8C O2 . 0.86 2.40 3.176(4) 151 yes
N2 H2B O1 1_665 0.86 2.06 2.881(4) 159 yes
C5 H5A O3 1_665 0.93 2.48 3.271(5) 143.0 no
C8 H8A N11 2 0.97 2.55 3.388(4) 144.4 no
C8 H8B N4 2_645 0.97 2.54 3.406(4) 148.2 no
C8 H8B N5 2_645 0.97 2.53 3.476(4) 163.7 no
C17 H17A N6 2_645 0.97 2.41 3.250(4) 144.5 no
C18 H18A N10 2_545 0.93 2.50 3.346(4) 151.4 no

loop_
_geom_torsion_atom_site_label_1
_geom_torsion_atom_site_label_2
_geom_torsion_atom_site_label_3
_geom_torsion_atom_site_label_4
_geom_torsion_site_symmetry_1
_geom_torsion_site_symmetry_2
_geom_torsion_site_symmetry_3
_geom_torsion_site_symmetry_4
_geom_torsion
_geom_torsion_publ_flag
N7 Ag1 N1 C7 . . . . -120.6(6) ?
N7 Ag1 N1 C1 . . . . 73.0(7) ?
C9 N3 N4 N5 . . . . 0.5(3) ?
C8 N3 N4 N5 . . . . 176.4(3) ?
N3 N4 N5 N6 . . . . -0.4(4) ?
N4 N5 N6 C9 . . . . 0.1(4) ?
N1 Ag1 N7 C16 . . . . 109.2(6) ?
N1 Ag1 N7 C10 . . . . -64.6(7) ?
C18 N9 N10 N11 . . . . -0.3(3) ?
C17 N9 N10 N11 . . . . -178.4(2) ?
N9 N10 N11 N12 . . . . 0.1(3) ?
N10 N11 N12 C18 . . . . 0.2(4) ?
C7 N1 C1 C2 . . . . 178.0(3) ?
Ag1 N1 C1 C2 . . . . -13.3(4) ?
C7 N1 C1 C6 . . . . -1.4(3) ?
Ag1 N1 C1 C6 . . . . 167.28(18) ?
C6 C1 C2 C3 . . . . -0.4(4) ?
N1 C1 C2 C3 . . . . -179.8(3) ?
C1 C2 C3 C4 . . . . -0.8(4) ?
C2 C3 C4 C5 . . . . 1.2(5) ?
C3 C4 C5 C6 . . . . -0.4(5) ?
C7 N2 C6 C5 . . . . 180.0(3) ?
C7 N2 C6 C1 . . . . -0.4(3) ?
C4 C5 C6 N2 . . . . 178.7(3) ?
C4 C5 C6 C1 . . . . -0.8(5) ?
C2 C1 C6 N2 . . . . -178.4(2) ?
N1 C1 C6 N2 . . . . 1.1(3) ?
C2 C1 C6 C5 . . . . 1.3(4) ?
N1 C1 C6 C5 . . . . -179.3(3) ?
C1 N1 C7 N2 . . . . 1.1(3) ?
Ag1 N1 C7 N2 . . . . -167.49(17) ?
C1 N1 C7 C8 . . . . -178.2(2) ?
Ag1 N1 C7 C8 . . . . 13.2(4) ?
C6 N2 C7 N1 . . . . -0.5(3) ?
C6 N2 C7 C8 . . . . 178.8(3) ?
C9 N3 C8 C7 . . . . -109.3(3) ?
N4 N3 C8 C7 . . . . 75.8(3) ?
N1 C7 C8 N3 . . . . 174.7(2) ?
N2 C7 C8 N3 . . . . -4.5(4) ?
N5 N6 C9 N3 . . . . 0.2(4) ?
N4 N3 C9 N6 . . . . -0.4(3) ?
C8 N3 C9 N6 . . . . -175.8(3) ?
C16 N7 C10 C11 . . . . 177.1(3) ?
Ag1 N7 C10 C11 . . . . -8.1(4) ?
C16 N7 C10 C15 . . . . -0.5(3) ?
Ag1 N7 C10 C15 . . . . 174.33(18) ?
N7 C10 C11 C12 . . . . -176.5(3) ?
C15 C10 C11 C12 . . . . 0.9(4) ?
C10 C11 C12 C13 . . . . -2.4(5) ?
C11 C12 C13 C14 . . . . 2.2(5) ?
C12 C13 C14 C15 . . . . -0.4(5) ?
C16 N8 C15 C14 . . . . -178.1(3) ?
C16 N8 C15 C10 . . . . 0.0(3) ?
C13 C14 C15 N8 . . . . 176.8(3) ?
C13 C14 C15 C10 . . . . -1.1(4) ?
C11 C10 C15 N8 . . . . -177.5(2) ?
N7 C10 C15 N8 . . . . 0.3(3) ?
C11 C10 C15 C14 . . . . 0.9(4) ?
N7 C10 C15 C14 . . . . 178.7(3) ?
C10 N7 C16 N8 . . . . 0.6(3) ?
Ag1 N7 C16 N8 . . . . -174.18(18) ?
C10 N7 C16 C17 . . . . 178.0(2) ?
Ag1 N7 C16 C17 . . . . 3.3(4) ?
C15 N8 C16 N7 . . . . -0.4(3) ?
C15 N8 C16 C17 . . . . -177.8(3) ?
C18 N9 C17 C16 . . . . 137.7(3) ?
N10 N9 C17 C16 . . . . -44.6(4) ?
N7 C16 C17 N9 . . . . 136.4(3) ?
N8 C16 C17 N9 . . . . -46.5(4) ?
N11 N12 C18 N9 . . . . -0.4(4) ?
N10 N9 C18 N12 . . . . 0.4(3) ?
C17 N9 C18 N12 . . . . 178.4(3) ?
